data_7251042
loop_
_publ_author_name
'Zhang, Liying'
'Li, Yan'
'Fan, Meiqing'
'Gao, Lu'
'Fan, Yong'
'Wang, Li'

_publ_section_title
;
 Homochiral coordination polymer with a 1D helical chain based on
 self-assembly of an achiral Sc(iii) trimer
;
_journal_issue 46
_journal_name_full CrystEngComm
_journal_page_first 7514
_journal_page_last 7519
_journal_paper_doi 10.1039/D5CE00794A
_journal_volume 27
_journal_year 2025
_chemical_formula_moiety '2(C13 H19 O16 Sc3), H2 O '
_chemical_formula_sum 'C26 H40 N0 O33 Sc6'
_chemical_formula_weight 1150.34
_chemical_melting_point ?
_space_group_IT_number 180
_space_group_name_Hall 'P 62 2 (0 0 4)'
_space_group_name_H-M_alt 'P 62 2 2'
_symmetry_cell_setting hexagonal
_symmetry_space_group_name_H-M 'P 62 2 2'
_atom_sites_solution_hydrogens geom
_atom_sites_solution_primary direct
_atom_sites_solution_secondary difmap
_audit_creation_method SHELXL-97
_audit_update_record
;
2013-11-18 deposited with the CCDC.	2025-10-07 downloaded from the CCDC.
;
_cell_angle_alpha 90.00
_cell_angle_beta 90.00
_cell_angle_gamma 120.00
_cell_formula_units_Z 3
_cell_length_a 14.9796(12)
_cell_length_b 14.9796(12)
_cell_length_c 25.7042(17)
_cell_measurement_reflns_used 4838
_cell_measurement_temperature 293(2)
_cell_measurement_theta_max 25.07
_cell_measurement_theta_min 1.57
_cell_volume 4995.0(7)
_computing_cell_refinement Process-auto
_computing_data_collection Process-auto
_computing_data_reduction Process-auto
_computing_molecular_graphics SHELXL-97
_computing_publication_material SHELXL-97
_computing_structure_refinement 'SHELXL-97 (Sheldrick, 1997)'
_computing_structure_solution 'SHELXS-97 (Sheldrick, 1990)'
_diffrn_ambient_temperature 293(2)
_diffrn_detector_area_resol_mean 10.0
_diffrn_measured_fraction_theta_full 1.000
_diffrn_measured_fraction_theta_max 1.000
_diffrn_measurement_device_type 'Rigaku RAXIS-RAPID'
_diffrn_measurement_method omega-scan
_diffrn_radiation_monochromator graphite
_diffrn_radiation_source 'fine-focus sealed tube'
_diffrn_radiation_type MoK\a
_diffrn_radiation_wavelength 0.71073
_diffrn_reflns_av_R_equivalents 0.0817
_diffrn_reflns_av_sigmaI/netI 0.0493
_diffrn_reflns_limit_h_max 17
_diffrn_reflns_limit_h_min -11
_diffrn_reflns_limit_k_max 17
_diffrn_reflns_limit_k_min -17
_diffrn_reflns_limit_l_max 29
_diffrn_reflns_limit_l_min -30
_diffrn_reflns_number 28459
_diffrn_reflns_theta_full 25.07
_diffrn_reflns_theta_max 25.07
_diffrn_reflns_theta_min 1.57
_diffrn_standards_decay_% 0
_diffrn_standards_interval_count 0
_diffrn_standards_interval_time 0
_diffrn_standards_number 0
_exptl_absorpt_coefficient_mu 0.646
_exptl_absorpt_correction_T_max 0.824
_exptl_absorpt_correction_T_min 0.741
_exptl_absorpt_correction_type empirical
_exptl_absorpt_process_details Process-auto
_exptl_crystal_colour yellow
_exptl_crystal_density_diffrn 1.147
_exptl_crystal_density_method 'not measured'
_exptl_crystal_description polygonal
_exptl_crystal_F_000 1758
_exptl_crystal_size_max 0.5
_exptl_crystal_size_mid 0.4
_exptl_crystal_size_min 0.3
_platon_squeeze_details
;
;
_refine_diff_density_max 1.157
_refine_diff_density_min -0.433
_refine_diff_density_rms 0.133
_refine_ls_abs_structure_details 'Flack H D (1983), Acta Cryst. A39, 876-881'
_refine_ls_abs_structure_Flack -0.08(9)
_refine_ls_extinction_coef 0.0035(11)
_refine_ls_extinction_expression Fc^*^=kFc[1+0.001xFc^2^\l^3^/sin(2\q)]^-1/4^
_refine_ls_extinction_method SHELXL
_refine_ls_goodness_of_fit_ref 1.129
_refine_ls_hydrogen_treatment mixed
_refine_ls_matrix_type full
_refine_ls_number_parameters 154
_refine_ls_number_reflns 2978
_refine_ls_number_restraints 0
_refine_ls_restrained_S_all 1.129
_refine_ls_R_factor_all 0.0933
_refine_ls_R_factor_gt 0.0665
_refine_ls_shift/su_max 0.003
_refine_ls_shift/su_mean 0.000
_refine_ls_structure_factor_coef Fsqd
_refine_ls_weighting_details 'calc w=1/[\s^2^(Fo^2^)+(0.1559P)^2^+0.9315P] where P=(Fo^2^+2Fc^2^)/3'
_refine_ls_weighting_scheme calc
_refine_ls_wR_factor_gt 0.2060
_refine_ls_wR_factor_ref 0.2339
_reflns_number_gt 2286
_reflns_number_total 2978
_reflns_threshold_expression >2sigma(I)
_cod_data_source_file d5ce00794a2.cif
_cod_data_source_block 9
_cod_depositor_comments
;
The following automatic conversions were performed:

data item '_chemical_melting_point' value 'not measured ' was changed
to '?' -- the value is undefined or not given.

data item '_symmetry_cell_setting' value 'Hexagonal' was changed to
'hexagonal' in accordance with the
/home/data/users/saulius/crontab/automatic-downloads/rss-feeds/RSC/lib/dictionaries/cif_core.dic
dictionary named 'cif_core.dic' version 2.4.2 last updated on
2011-04-26.

Automatic conversion script
Id: cif_fix_values 8170 2020-07-09 18:12:32Z antanas 

 Adding full bibliography for 7251042.cif.
;
_cod_original_sg_symbol_H-M 'P 6222'
_cod_database_code 7251042

loop_
_symmetry_equiv_pos_as_xyz
'x, y, z'
'x-y, x, z+1/3'
'-y, x-y, z+2/3'
'-x, -y, z'
'-x+y, -x, z+1/3'
'y, -x+y, z+2/3'
'-y, -x, -z+2/3'
'x-y, -y, -z'
'x, x-y, -z+1/3'
'y, x, -z+2/3'
'-x+y, y, -z'
'-x, -x+y, -z+1/3'

loop_
_atom_site_label
_atom_site_type_symbol
_atom_site_fract_x
_atom_site_fract_y
_atom_site_fract_z
_atom_site_U_iso_or_equiv
_atom_site_adp_type
_atom_site_occupancy
_atom_site_symmetry_multiplicity
_atom_site_calc_flag
_atom_site_refinement_flags
_atom_site_disorder_assembly
_atom_site_disorder_group
O1W O 1.0000 0.5000 0.1667 0.067(3) Uani 1 4 d S . .
O7 O 0.4117(4) 0.5745(5) -0.02672(19) 0.0580(16) Uani 1 1 d . . .
H1W H 0.9813 0.5213 0.1366 0.070 Uiso 0.25 1 d PR . .
H2W H 0.9803 0.5120 0.1991 0.070 Uiso 0.25 1 d PR . .
C3 C 0.2773(14) 0.2585(12) 0.1489(4) 0.119(5) Uani 1 1 d . . .
H3A H 0.2204 0.2124 0.1704 0.178 Uiso 1 1 calc R . .
H3B H 0.3274 0.3146 0.1696 0.178 Uiso 1 1 calc R . .
H3C H 0.3085 0.2221 0.1338 0.178 Uiso 1 1 calc R . .
Sc1 Sc 0.20980(9) 0.47916(10) 0.06543(4) 0.0314(4) Uani 1 1 d . . .
Sc2 Sc 0.12296(7) 0.24592(14) 0.0000 0.0397(5) Uani 1 2 d S . .
O9 O 0.2009(2) 0.4018(4) 0.0000 0.0313(14) Uani 1 2 d S . .
O5 O 0.0015(5) 0.2375(4) 0.0453(2) 0.0536(14) Uani 1 1 d . . .
O4 O 0.0548(4) 0.3829(4) 0.08932(19) 0.0485(13) Uani 1 1 d . . .
O1 O 0.2149(4) 0.5634(4) 0.13327(18) 0.0422(12) Uani 1 1 d . . .
O6 O 0.3669(4) 0.5816(5) 0.0546(2) 0.0606(16) Uani 1 1 d . . .
O3 O 0.1972(5) 0.2412(5) 0.0686(2) 0.0615(16) Uani 1 1 d . . .
O2 O 0.2475(5) 0.3872(5) 0.1114(2) 0.0572(15) Uani 1 1 d . . .
C2 C 0.2392(7) 0.3002(7) 0.1061(3) 0.054(2) Uani 1 1 d . . .
O8 O 0.0418(3) 0.0836(5) 0.0000 0.060(2) Uani 1 2 d S . .
C4 C -0.0152(6) 0.2899(5) 0.0769(3) 0.0402(17) Uani 1 1 d . . .
C1 C 0.2607(8) 0.6303(4) 0.1667 0.050(3) Uani 1 2 d S . .
H1 H 0.3323 0.6662 0.1667 0.060 Uiso 1 2 calc SR . .
C6 C 0.4329(6) 0.5990(8) 0.0194(3) 0.062(3) Uani 1 1 d . . .
C5 C -0.1175(7) 0.2506(7) 0.1022(4) 0.065(3) Uani 1 1 d . . .
H5A H -0.1610 0.2645 0.0803 0.097 Uiso 1 1 calc R . .
H5B H -0.1086 0.2844 0.1351 0.097 Uiso 1 1 calc R . .
H5C H -0.1488 0.1776 0.1076 0.097 Uiso 1 1 calc R . .
C7 C 0.5442(8) 0.6702(16) 0.0343(5) 0.194(12) Uani 1 1 d . . .
H7A H 0.5847 0.6398 0.0242 0.291 Uiso 1 1 calc R . .
H7B H 0.5490 0.6808 0.0713 0.291 Uiso 1 1 calc R . .
H7C H 0.5694 0.7352 0.0170 0.291 Uiso 1 1 calc R . .

loop_
_atom_site_aniso_label
_atom_site_aniso_U_11
_atom_site_aniso_U_22
_atom_site_aniso_U_33
_atom_site_aniso_U_23
_atom_site_aniso_U_13
_atom_site_aniso_U_12
O1W 0.066(8) 0.082(7) 0.047(6) 0.000 0.000 0.033(4)
O7 0.041(3) 0.069(4) 0.038(3) -0.005(3) 0.006(2) 0.008(3)
C3 0.217(17) 0.139(12) 0.064(7) 0.021(7) -0.006(9) 0.137(13)
Sc1 0.0349(7) 0.0314(7) 0.0248(6) -0.0027(5) 0.0055(5) 0.0143(6)
Sc2 0.0471(9) 0.0257(9) 0.0393(10) 0.000 0.0148(8) 0.0128(5)
O9 0.039(3) 0.022(3) 0.028(3) 0.000 0.004(2) 0.0109(15)
O5 0.055(3) 0.038(3) 0.060(3) 0.000(3) 0.024(3) 0.018(3)
O4 0.044(3) 0.052(3) 0.040(3) -0.001(2) 0.015(2) 0.016(3)
O1 0.047(3) 0.046(3) 0.030(2) -0.011(2) 0.003(2) 0.021(2)
O6 0.041(3) 0.070(4) 0.047(3) -0.013(3) 0.011(2) 0.011(3)
O3 0.088(5) 0.052(4) 0.050(3) 0.006(3) 0.001(3) 0.040(3)
O2 0.087(5) 0.067(4) 0.036(3) 0.001(3) -0.004(3) 0.053(4)
C2 0.063(5) 0.061(5) 0.051(5) 0.016(4) 0.009(4) 0.041(5)
O8 0.068(4) 0.034(4) 0.066(5) 0.000 0.017(4) 0.0168(19)
C4 0.038(4) 0.041(4) 0.037(4) 0.006(3) 0.010(3) 0.016(3)
C1 0.025(5) 0.074(6) 0.035(5) -0.031(5) 0.000 0.013(2)
C6 0.031(4) 0.088(7) 0.040(4) -0.012(4) 0.003(3) 0.009(4)
C5 0.046(5) 0.059(6) 0.071(6) -0.007(5) 0.025(5) 0.013(4)
C7 0.030(5) 0.37(3) 0.064(7) -0.036(12) -0.001(5) 0.010(10)

loop_
_atom_type_symbol
_atom_type_description
_atom_type_scat_dispersion_real
_atom_type_scat_dispersion_imag
_atom_type_scat_source
C C 0.0033 0.0016 'International Tables Vol C Tables 4.2.6.8 and 6.1.1.4'
H H 0.0000 0.0000 'International Tables Vol C Tables 4.2.6.8 and 6.1.1.4'
N N 0.0061 0.0033 'International Tables Vol C Tables 4.2.6.8 and 6.1.1.4'
O O 0.0106 0.0060 'International Tables Vol C Tables 4.2.6.8 and 6.1.1.4'
Sc Sc 0.2519 0.3716 'International Tables Vol C Tables 4.2.6.8 and 6.1.1.4'

loop_
_geom_angle_atom_site_label_1
_geom_angle_atom_site_label_2
_geom_angle_atom_site_label_3
_geom_angle
_geom_angle_site_symmetry_1
_geom_angle_site_symmetry_3
_geom_angle_publ_flag
H1W O1W H2W 119.8 . . ?
C6 O7 Sc1 132.1(5) . 11 ?
C2 C3 H3A 109.5 . . ?
C2 C3 H3B 109.5 . . ?
H3A C3 H3B 109.5 . . ?
C2 C3 H3C 109.5 . . ?
H3A C3 H3C 109.5 . . ?
H3B C3 H3C 109.5 . . ?
O9 Sc1 O6 92.17(19) . . ?
O9 Sc1 O2 93.11(18) . . ?
O6 Sc1 O2 89.0(3) . . ?
O9 Sc1 O4 96.66(18) . . ?
O6 Sc1 O4 170.6(2) . . ?
O2 Sc1 O4 87.3(2) . . ?
O9 Sc1 O7 92.69(17) . 11 ?
O6 Sc1 O7 94.3(3) . 11 ?
O2 Sc1 O7 173.2(2) . 11 ?
O4 Sc1 O7 88.5(2) . 11 ?
O9 Sc1 O1 177.45(16) . . ?
O6 Sc1 O1 88.9(2) . . ?
O2 Sc1 O1 89.2(2) . . ?
O4 Sc1 O1 82.5(2) . . ?
O7 Sc1 O1 84.9(2) 11 . ?
O9 Sc1 Sc1 29.97(14) . 11 ?
O6 Sc1 Sc1 71.14(15) . 11 ?
O2 Sc1 Sc1 113.03(15) . 11 ?
O4 Sc1 Sc1 118.25(15) . 11 ?
O7 Sc1 Sc1 73.69(14) 11 11 ?
O1 Sc1 Sc1 149.05(14) . 11 ?
O9 Sc2 O3 91.65(17) . 11 ?
O9 Sc2 O3 91.65(17) . . ?
O3 Sc2 O3 176.7(3) 11 . ?
O9 Sc2 O8 180.00(11) . . ?
O3 Sc2 O8 88.35(17) 11 . ?
O3 Sc2 O8 88.35(17) . . ?
O9 Sc2 O5 92.96(14) . . ?
O3 Sc2 O5 90.4(2) 11 . ?
O3 Sc2 O5 89.4(2) . . ?
O8 Sc2 O5 87.04(14) . . ?
O9 Sc2 O5 92.96(15) . 11 ?
O3 Sc2 O5 89.4(2) 11 11 ?
O3 Sc2 O5 90.4(2) . 11 ?
O8 Sc2 O5 87.04(14) . 11 ?
O5 Sc2 O5 174.1(3) . 11 ?
O9 Sc2 Sc1 29.90(2) . 11 ?
O3 Sc2 Sc1 72.00(16) 11 11 ?
O3 Sc2 Sc1 111.04(18) . 11 ?
O8 Sc2 Sc1 150.10(2) . 11 ?
O5 Sc2 Sc1 114.65(15) . 11 ?
O5 Sc2 Sc1 70.88(15) 11 11 ?
Sc1 O9 Sc1 120.1(3) 11 . ?
Sc1 O9 Sc2 119.97(14) 11 . ?
Sc1 O9 Sc2 119.97(14) . . ?
C4 O5 Sc2 139.9(5) . . ?
C4 O4 Sc1 132.9(5) . . ?
C1 O1 Sc1 152.9(5) . . ?
C6 O6 Sc1 136.3(5) . . ?
C2 O3 Sc2 135.5(5) . . ?
C2 O2 Sc1 134.8(5) . . ?
O3 C2 O2 125.0(8) . . ?
O3 C2 C3 115.5(9) . . ?
O2 C2 C3 119.4(9) . . ?
O5 C4 O4 122.1(6) . . ?
O5 C4 C5 122.1(7) . . ?
O4 C4 C5 115.8(7) . . ?
O1 C1 O1 122.5(9) 9_565 . ?
O1 C1 H1 118.7 9_565 . ?
O1 C1 H1 118.7 . . ?
O7 C6 O6 124.5(7) . . ?
O7 C6 C7 118.8(8) . . ?
O6 C6 C7 115.8(8) . . ?
C4 C5 H5A 109.5 . . ?
C4 C5 H5B 109.5 . . ?
H5A C5 H5B 109.5 . . ?
C4 C5 H5C 109.5 . . ?
H5A C5 H5C 109.5 . . ?
H5B C5 H5C 109.5 . . ?
C6 C7 H7A 109.5 . . ?
C6 C7 H7B 109.5 . . ?
H7A C7 H7B 109.5 . . ?
C6 C7 H7C 109.5 . . ?
H7A C7 H7C 109.5 . . ?
H7B C7 H7C 109.5 . . ?

loop_
_geom_bond_atom_site_label_1
_geom_bond_atom_site_label_2
_geom_bond_distance
_geom_bond_site_symmetry_2
_geom_bond_publ_flag
O1W H1W 0.9309 . ?
O1W H2W 0.9307 . ?
O7 C6 1.235(9) . ?
O7 Sc1 2.129(5) 11 ?
C3 C2 1.510(12) . ?
C3 H3A 0.9600 . ?
C3 H3B 0.9600 . ?
C3 H3C 0.9600 . ?
Sc1 O9 2.008(3) . ?
Sc1 O6 2.087(6) . ?
Sc1 O2 2.095(5) . ?
Sc1 O4 2.121(5) . ?
Sc1 O7 2.129(5) 11 ?
Sc1 O1 2.131(5) . ?
Sc1 Sc1 3.480(2) 11 ?
Sc2 O9 2.023(6) . ?
Sc2 O3 2.106(6) 11 ?
Sc2 O3 2.106(6) . ?
Sc2 O8 2.106(7) . ?
Sc2 O5 2.110(5) . ?
Sc2 O5 2.110(5) 11 ?
Sc2 Sc1 3.490(2) 11 ?
O9 Sc1 2.008(3) 11 ?
O5 C4 1.238(8) . ?
O4 C4 1.297(9) . ?
O1 C1 1.235(7) . ?
O6 C6 1.268(9) . ?
O3 C2 1.244(11) . ?
O2 C2 1.252(11) . ?
C4 C5 1.489(10) . ?
C1 O1 1.235(7) 9_565 ?
C1 H1 0.9300 . ?
C6 C7 1.511(12) . ?
C5 H5A 0.9600 . ?
C5 H5B 0.9600 . ?
C5 H5C 0.9600 . ?
C7 H7A 0.9600 . ?
C7 H7B 0.9600 . ?
C7 H7C 0.9600 . ?

loop_
_geom_hbond_atom_site_label_D
_geom_hbond_atom_site_label_H
_geom_hbond_atom_site_label_A
_geom_hbond_distance_DH
_geom_hbond_distance_HA
_geom_hbond_distance_DA
_geom_hbond_angle_DHA
_geom_hbond_site_symmetry_A
O1W H1W O4 0.93 2.15 3.024(5) 156.8 4_665
O1W H2W O4 0.93 2.38 3.024(5) 126.5 9_665

loop_
_platon_squeeze_void_nr
_platon_squeeze_void_average_x
_platon_squeeze_void_average_y
_platon_squeeze_void_average_z
_platon_squeeze_void_volume
_platon_squeeze_void_count_electrons
1 -0.035 -0.010 0.108 1976.2 111.6
